data_1502770
loop_
_publ_author_name
'Song, Changsik'
'Walker, D. Barney'
'Swager, Timothy M.'

_publ_section_title
;
 Conducting Thiophene-Annulated Azepine Polymers
;
_journal_issue 12
_journal_name_full Macromolecules
_journal_page_first 5233
_journal_paper_doi 10.1021/ma100549w
_journal_volume 43
_journal_year 2010
_chemical_formula_sum 'C23 H17 I2 N O2 S2'
_chemical_formula_weight 657.30
_chemical_name_systematic
;
 ?
;
_space_group_IT_number 33
_symmetry_cell_setting orthorhombic
_symmetry_space_group_name_Hall 'P 2c -2n'
_symmetry_space_group_name_H-M 'P n a 21'
_atom_sites_solution_hydrogens geom
_atom_sites_solution_primary direct
_atom_sites_solution_secondary difmap
_audit_creation_method SHELXL-97
_cell_angle_alpha 90.00
_cell_angle_beta 90.00
_cell_angle_gamma 90.00
_cell_formula_units_Z 4
_cell_length_a 8.6280(3)
_cell_length_b 14.8751(5)
_cell_length_c 17.4444(6)
_cell_measurement_reflns_used 9004
_cell_measurement_temperature 100(2)
_cell_measurement_theta_max 30.51
_cell_measurement_theta_min 2.73
_cell_volume 2238.86(13)
_computing_cell_refinement 'SAINT 7 (Bruker-AXS, 2005)'
_computing_data_collection 'SMART 5 (Bruker-AXS, 2003)'
_computing_data_reduction 'SAINT 7 (Bruker-AXS, 2005)'
_computing_molecular_graphics 'Bruker SHELXTL'
_computing_publication_material 'Bruker SHELXTL'
_computing_structure_refinement 'SHELXL-97 (Sheldrick, 1997)'
_computing_structure_solution 'SHELXS-97 (Sheldrick, 1990)'
_diffrn_ambient_temperature 100(2)
_diffrn_detector_area_resol_mean 8.3
_diffrn_measured_fraction_theta_full 1.000
_diffrn_measured_fraction_theta_max 1.000
_diffrn_measurement_device_type 'Bruker Smart APEX CCD'
_diffrn_measurement_method 'omega and phi scans'
_diffrn_radiation_monochromator graphite
_diffrn_radiation_source 'fine-focus sealed tube'
_diffrn_radiation_type MoK\a
_diffrn_radiation_wavelength 0.71073
_diffrn_reflns_av_R_equivalents 0.0277
_diffrn_reflns_av_sigmaI/netI 0.0194
_diffrn_reflns_limit_h_max 11
_diffrn_reflns_limit_h_min -11
_diffrn_reflns_limit_k_max 20
_diffrn_reflns_limit_k_min -20
_diffrn_reflns_limit_l_max 24
_diffrn_reflns_limit_l_min -24
_diffrn_reflns_number 46912
_diffrn_reflns_theta_full 29.57
_diffrn_reflns_theta_max 29.57
_diffrn_reflns_theta_min 1.80
_diffrn_standards_decay_% 0
_diffrn_standards_interval_count 0
_diffrn_standards_interval_time 0
_diffrn_standards_number 0
_exptl_absorpt_coefficient_mu 3.016
_exptl_absorpt_correction_T_max 0.5193
_exptl_absorpt_correction_T_min 0.4647
_exptl_absorpt_correction_type multi-scan
_exptl_absorpt_process_details 'SADABS (Sheldrick, 2005)'
_exptl_crystal_colour yellow
_exptl_crystal_density_diffrn 1.950
_exptl_crystal_density_method 'not measured'
_exptl_crystal_description block
_exptl_crystal_F_000 1264
_exptl_crystal_size_max 0.30
_exptl_crystal_size_mid 0.25
_exptl_crystal_size_min 0.25
_refine_diff_density_max 1.032
_refine_diff_density_min -0.601
_refine_diff_density_rms 0.084
_refine_ls_abs_structure_details 'Flack H D (1983), Acta Cryst. A39, 876-881'
_refine_ls_abs_structure_Flack 0.031(11)
_refine_ls_extinction_method none
_refine_ls_goodness_of_fit_ref 1.057
_refine_ls_hydrogen_treatment constr
_refine_ls_matrix_type full
_refine_ls_number_parameters 274
_refine_ls_number_reflns 6247
_refine_ls_number_restraints 1
_refine_ls_restrained_S_all 1.057
_refine_ls_R_factor_all 0.0195
_refine_ls_R_factor_gt 0.0191
_refine_ls_shift/su_max 0.001
_refine_ls_shift/su_mean 0.000
_refine_ls_structure_factor_coef Fsqd
_refine_ls_weighting_details 'calc w=1/[\s^2^(Fo^2^)+(0.0296P)^2^+1.3980P] where P=(Fo^2^+2Fc^2^)/3'
_refine_ls_weighting_scheme calc
_refine_ls_wR_factor_gt 0.0525
_refine_ls_wR_factor_ref 0.0527
_reflns_number_gt 6153
_reflns_number_total 6247
_reflns_threshold_expression >2sigma(I)
_cod_data_source_file ma100549w_si_002.cif
_cod_data_source_block 07023
_cod_depositor_comments
;
The following automatic conversions were performed:

'_symmetry_cell_setting' value 'Orthorhombic' changed to
'orthorhombic' according to
/home/saulius/struct/CIF-dictionaries/cif_core.dic dictionary named
'cif_core.dic' version 2.4.2 from 2011-04-26.

Automatic conversion script
Id: cif_fix_values 1715 2011-07-08 13:25:40Z adriana 
;
_cod_original_sg_symbol_H-M Pna2(1)
_cod_database_code 1502770

loop_
_symmetry_equiv_pos_as_xyz
'x, y, z'
'-x, -y, z+1/2'
'x+1/2, -y+1/2, z'
'-x+1/2, y+1/2, z+1/2'

loop_
_atom_site_label
_atom_site_type_symbol
_atom_site_fract_x
_atom_site_fract_y
_atom_site_fract_z
_atom_site_U_iso_or_equiv
_atom_site_adp_type
_atom_site_occupancy
_atom_site_symmetry_multiplicity
_atom_site_calc_flag
_atom_site_refinement_flags
S1 S 0.99771(7) 0.69151(4) 0.34878(4) 0.01968(11) Uani 1 1 d .
S2 S 0.59073(7) 0.36797(4) 0.35779(3) 0.01655(11) Uani 1 1 d .
I1 I 0.914886(18) 0.874844(9) 0.254117(11) 0.02436(4) Uani 1 1 d .
C1 C 0.9158(3) 0.73620(16) 0.26722(16) 0.0204(5) Uani 1 1 d .
C2 C 0.8589(3) 0.67204(16) 0.21865(15) 0.0195(5) Uani 1 1 d .
H2 H 0.8090 0.6842 0.1712 0.023 Uiso 1 1 calc R
C3 C 0.8850(3) 0.58382(14) 0.24924(18) 0.0177(4) Uani 1 1 d .
C4 C 0.9574(3) 0.58268(16) 0.31888(14) 0.0173(4) Uani 1 1 d .
C5 C 0.9922(3) 0.50510(17) 0.36811(13) 0.0165(4) Uani 1 1 d .
C6 C 1.1229(3) 0.50854(17) 0.41622(15) 0.0173(4) Uani 1 1 d .
H6 H 1.1901 0.5590 0.4136 0.021 Uiso 1 1 calc R
C7 C 1.1552(3) 0.44012(18) 0.46706(15) 0.0177(4) Uani 1 1 d .
C8 C 1.0547(3) 0.36589(17) 0.47227(15) 0.0187(5) Uani 1 1 d .
C9 C 0.9273(3) 0.36103(17) 0.42467(14) 0.0172(4) Uani 1 1 d .
H9 H 0.8611 0.3101 0.4275 0.021 Uiso 1 1 calc R
C10 C 0.8932(3) 0.43039(17) 0.37164(14) 0.0152(4) Uani 1 1 d .
C11 C 0.7551(3) 0.42190(16) 0.32408(14) 0.0156(4) Uani 1 1 d .
C12 C 0.7318(2) 0.45044(14) 0.24978(17) 0.0167(4) Uani 1 1 d .
C13 C 0.5839(3) 0.42539(17) 0.21933(14) 0.0177(4) Uani 1 1 d .
H13 H 0.5508 0.4385 0.1686 0.021 Uiso 1 1 calc R
C14 C 0.4964(3) 0.38067(15) 0.27165(12) 0.0164(4) Uani 1 1 d .
I2 I 0.270425(15) 0.335722(9) 0.259096(12) 0.02143(4) Uani 1 1 d .
O1 O 1.2802(2) 0.43772(13) 0.51450(12) 0.0227(4) Uani 1 1 d .
C15 C 1.3849(3) 0.51118(19) 0.50969(16) 0.0234(5) Uani 1 1 d .
H15A H 1.4203 0.5180 0.4566 0.035 Uiso 1 1 calc R
H15B H 1.4742 0.4999 0.5430 0.035 Uiso 1 1 calc R
H15C H 1.3325 0.5664 0.5261 0.035 Uiso 1 1 calc R
O2 O 1.0933(2) 0.30231(13) 0.52544(11) 0.0224(4) Uani 1 1 d .
N1 N 0.8416(2) 0.50373(14) 0.20953(12) 0.0172(4) Uani 1 1 d .
C16 C 0.9767(3) 0.23699(19) 0.54333(15) 0.0244(5) Uani 1 1 d .
H16A H 0.8803 0.2677 0.5573 0.037 Uiso 1 1 calc R
H16B H 1.0117 0.1998 0.5864 0.037 Uiso 1 1 calc R
H16C H 0.9584 0.1987 0.4985 0.037 Uiso 1 1 calc R
C17 C 0.9454(3) 0.46569(17) 0.15625(13) 0.0163(4) Uani 1 1 d .
C18 C 1.0672(3) 0.51696(17) 0.12630(15) 0.0179(4) Uani 1 1 d .
H18 H 1.0791 0.5777 0.1419 0.021 Uiso 1 1 calc R
C19 C 1.1704(3) 0.48048(18) 0.07431(15) 0.0199(5) Uani 1 1 d .
H19 H 1.2519 0.5169 0.0549 0.024 Uiso 1 1 calc R
C20 C 1.1580(3) 0.39180(19) 0.04954(15) 0.0201(5) Uani 1 1 d .
C21 C 1.0349(3) 0.34143(18) 0.07921(17) 0.0212(5) Uani 1 1 d .
H21 H 1.0226 0.2808 0.0633 0.025 Uiso 1 1 calc R
C22 C 0.9302(3) 0.37744(17) 0.13125(16) 0.0199(5) Uani 1 1 d .
H22 H 0.8475 0.3414 0.1499 0.024 Uiso 1 1 calc R
C23 C 1.2774(3) 0.3515(2) -0.00370(18) 0.0267(5) Uani 1 1 d .
H23A H 1.2898 0.3903 -0.0487 0.040 Uiso 1 1 calc R
H23B H 1.2431 0.2917 -0.0201 0.040 Uiso 1 1 calc R
H23C H 1.3768 0.3464 0.0232 0.040 Uiso 1 1 calc R

loop_
_atom_site_aniso_label
_atom_site_aniso_U_11
_atom_site_aniso_U_22
_atom_site_aniso_U_33
_atom_site_aniso_U_23
_atom_site_aniso_U_13
_atom_site_aniso_U_12
S1 0.0238(3) 0.0133(3) 0.0219(3) -0.0018(2) 0.0003(2) -0.0028(2)
S2 0.0160(3) 0.0177(3) 0.0160(3) 0.0019(2) 0.0002(2) -0.00218(19)
I1 0.03110(8) 0.01239(6) 0.02960(8) 0.00038(8) 0.00588(9) 0.00047(5)
C1 0.0215(10) 0.0157(10) 0.0239(14) 0.0008(9) 0.0043(10) 0.0000(7)
C2 0.0231(12) 0.0143(11) 0.0211(12) 0.0033(8) 0.0018(9) 0.0000(9)
C3 0.0173(9) 0.0139(9) 0.0219(12) 0.0017(10) 0.0014(10) -0.0024(7)
C4 0.0191(11) 0.0117(10) 0.0212(11) -0.0019(8) 0.0012(8) -0.0019(8)
C5 0.0148(10) 0.0179(11) 0.0168(10) 0.0002(8) -0.0011(8) -0.0004(9)
C6 0.0141(10) 0.0170(11) 0.0209(11) -0.0011(9) -0.0020(9) -0.0035(9)
C7 0.0150(10) 0.0171(11) 0.0211(11) -0.0027(9) -0.0008(9) -0.0017(9)
C8 0.0195(12) 0.0162(11) 0.0205(11) 0.0016(9) -0.0010(9) 0.0015(9)
C9 0.0188(11) 0.0150(10) 0.0177(11) 0.0008(9) -0.0010(8) -0.0013(9)
C10 0.0165(10) 0.0122(10) 0.0169(10) 0.0000(8) -0.0009(8) 0.0015(8)
C11 0.0152(10) 0.0134(10) 0.0181(10) 0.0003(8) 0.0010(8) -0.0001(8)
C12 0.0185(9) 0.0139(8) 0.0178(12) 0.0000(9) 0.0022(10) -0.0024(7)
C13 0.0202(11) 0.0151(10) 0.0178(10) 0.0005(8) -0.0014(8) -0.0013(8)
C14 0.0192(10) 0.0152(10) 0.0147(11) 0.0000(7) -0.0022(8) 0.0005(7)
I2 0.01681(7) 0.02128(7) 0.02619(7) -0.00055(8) -0.00314(8) -0.00105(5)
O1 0.0168(9) 0.0228(9) 0.0285(9) -0.0003(7) -0.0046(7) 0.0000(7)
C15 0.0178(11) 0.0250(12) 0.0276(12) -0.0044(10) -0.0022(9) -0.0030(10)
O2 0.0215(9) 0.0209(9) 0.0248(9) 0.0076(7) -0.0056(7) -0.0021(7)
N1 0.0222(10) 0.0131(9) 0.0162(9) 0.0007(7) 0.0018(7) -0.0048(7)
C16 0.0277(13) 0.0224(13) 0.0230(12) 0.0047(9) -0.0043(10) -0.0066(10)
C17 0.0167(11) 0.0171(11) 0.0150(10) 0.0019(8) -0.0008(8) -0.0004(9)
C18 0.0173(11) 0.0142(10) 0.0221(11) 0.0017(9) -0.0001(9) 0.0003(9)
C19 0.0160(12) 0.0207(13) 0.0230(12) 0.0039(9) 0.0014(8) 0.0008(10)
C20 0.0170(11) 0.0236(13) 0.0195(10) -0.0008(10) -0.0028(9) 0.0012(9)
C21 0.0183(12) 0.0195(12) 0.0258(12) -0.0059(9) -0.0035(10) -0.0015(9)
C22 0.0153(11) 0.0210(13) 0.0234(12) -0.0015(9) -0.0002(9) -0.0043(9)
C23 0.0174(12) 0.0306(14) 0.0320(14) -0.0081(12) 0.0022(10) 0.0038(10)

loop_
_atom_type_symbol
_atom_type_description
_atom_type_scat_dispersion_real
_atom_type_scat_dispersion_imag
_atom_type_scat_source
C C 0.0033 0.0016 'International Tables Vol C Tables 4.2.6.8 and 6.1.1.4'
H H 0.0000 0.0000 'International Tables Vol C Tables 4.2.6.8 and 6.1.1.4'
N N 0.0061 0.0033 'International Tables Vol C Tables 4.2.6.8 and 6.1.1.4'
O O 0.0106 0.0060 'International Tables Vol C Tables 4.2.6.8 and 6.1.1.4'
S S 0.1246 0.1234 'International Tables Vol C Tables 4.2.6.8 and 6.1.1.4'
I I -0.4742 1.8119 'International Tables Vol C Tables 4.2.6.8 and 6.1.1.4'

loop_
_geom_angle_atom_site_label_1
_geom_angle_atom_site_label_2
_geom_angle_atom_site_label_3
_geom_angle
C1 S1 C4 91.69(12)
C14 S2 C11 92.29(12)
C2 C1 S1 112.95(18)
C2 C1 I1 128.61(19)
S1 C1 I1 118.44(14)
C1 C2 C3 110.6(2)
C4 C3 N1 122.7(2)
C4 C3 C2 114.5(2)
N1 C3 C2 122.8(3)
C3 C4 C5 128.5(2)
C3 C4 S1 110.32(18)
C5 C4 S1 121.05(19)
C10 C5 C6 119.4(2)
C10 C5 C4 121.6(2)
C6 C5 C4 118.9(2)
C7 C6 C5 121.3(2)
O1 C7 C6 124.9(2)
O1 C7 C8 115.4(2)
C6 C7 C8 119.8(2)
O2 C8 C9 124.5(2)
O2 C8 C7 115.9(2)
C9 C8 C7 119.6(2)
C8 C9 C10 121.4(2)
C5 C10 C9 118.6(2)
C5 C10 C11 122.8(2)
C9 C10 C11 118.6(2)
C12 C11 C10 128.9(2)
C12 C11 S2 110.03(17)
C10 C11 S2 121.08(18)
C11 C12 N1 122.6(2)
C11 C12 C13 113.5(2)
N1 C12 C13 123.8(2)
C14 C13 C12 111.9(2)
C13 C14 S2 112.21(18)
C13 C14 I2 127.56(17)
S2 C14 I2 120.15(12)
C7 O1 C15 116.6(2)
C8 O2 C16 116.5(2)
C17 N1 C12 121.7(2)
C17 N1 C3 119.3(2)
C12 N1 C3 113.6(2)
C22 C17 C18 117.9(2)
C22 C17 N1 121.8(2)
C18 C17 N1 120.3(2)
C19 C18 C17 121.0(2)
C18 C19 C20 121.8(2)
C19 C20 C21 116.8(2)
C19 C20 C23 121.0(2)
C21 C20 C23 122.2(3)
C22 C21 C20 122.0(2)
C21 C22 C17 120.6(2)

loop_
_geom_bond_atom_site_label_1
_geom_bond_atom_site_label_2
_geom_bond_distance
S1 C1 1.722(3)
S1 C4 1.736(2)
S2 C14 1.719(2)
S2 C11 1.732(2)
I1 C1 2.075(2)
C1 C2 1.367(4)
C2 C3 1.434(3)
C3 C4 1.366(4)
C3 N1 1.428(3)
C4 C5 1.470(3)
C5 C10 1.403(3)
C5 C6 1.406(3)
C6 C7 1.378(4)
C7 O1 1.360(3)
C7 C8 1.407(4)
C8 O2 1.366(3)
C8 C9 1.380(3)
C9 C10 1.417(3)
C10 C11 1.458(3)
C11 C12 1.378(3)
C12 N1 1.421(3)
C12 C13 1.432(3)
C13 C14 1.358(3)
C14 I2 2.073(2)
O1 C15 1.420(3)
O2 C16 1.433(3)
N1 C17 1.409(3)
C17 C22 1.390(4)
C17 C18 1.400(4)
C18 C19 1.382(4)
C19 C20 1.392(4)
C20 C21 1.399(4)
C20 C23 1.511(4)
C21 C22 1.388(4)
